data_7704949
loop_
_publ_author_name
'Singh, Vivek Kumar'
'Donthireddy, S. N. R.'
'Illam, Praseetha Mathoor'
'Rit, Arnab'

_publ_section_title
;
 Transition metal complexes of a bis(carbene) ligand featuring
 1,2,4-triazolin-5-ylidene donors: structural diversity and catalytic
 applications.
;
_journal_issue 34
_journal_name_full 'Dalton transactions (Cambridge, England : 2003)'
_journal_page_first 11958
_journal_page_last 11970
_journal_paper_doi 10.1039/d0dt02142c
_journal_volume 49
_journal_year 2020
_chemical_formula_sum 'C14 H18 F12 N6 P2'
_chemical_formula_weight 560.28
_space_group_crystal_system triclinic
_space_group_IT_number 2
_space_group_name_Hall '-P 1'
_space_group_name_H-M_alt 'P -1'
_atom_sites_solution_hydrogens geom
_audit_creation_method SHELXL-2018/3
_audit_update_record
;
2019-12-18 deposited with the CCDC.	2020-07-27 downloaded from the CCDC.
;
_cell_angle_alpha 109.328(2)
_cell_angle_beta 104.605(2)
_cell_angle_gamma 98.266(2)
_cell_formula_units_Z 2
_cell_length_a 8.1345(3)
_cell_length_b 10.9351(4)
_cell_length_c 13.7618(5)
_cell_measurement_reflns_used 5111
_cell_measurement_temperature 296(2)
_cell_measurement_theta_max 22.93
_cell_measurement_theta_min 2.93
_cell_volume 1082.65(7)
_computing_cell_refinement 'Bruker SAINT'
_computing_data_collection 'Bruker APEX2'
_computing_data_reduction 'Bruker SAINT'
_computing_molecular_graphics 'Bruker SHELXTL'
_computing_publication_material 'Bruker SHELXTL'
_computing_structure_refinement 'SHELXL-2018/3 (Sheldrick, 2018)'
_computing_structure_solution 'SHELXS-97 (Sheldrick 2008)'
_diffrn_ambient_temperature 296(2)
_diffrn_measured_fraction_theta_full 0.998
_diffrn_measured_fraction_theta_max 0.998
_diffrn_measurement_device_type 'Bruker APEX-II CCD'
_diffrn_measurement_method '\f and \w scans'
_diffrn_radiation_type MoK\a
_diffrn_radiation_wavelength 0.71073
_diffrn_reflns_av_R_equivalents 0.0259
_diffrn_reflns_av_unetI/netI 0.0264
_diffrn_reflns_Laue_measured_fraction_full 0.998
_diffrn_reflns_Laue_measured_fraction_max 0.998
_diffrn_reflns_limit_h_max 9
_diffrn_reflns_limit_h_min -9
_diffrn_reflns_limit_k_max 11
_diffrn_reflns_limit_k_min -12
_diffrn_reflns_limit_l_max 16
_diffrn_reflns_limit_l_min -16
_diffrn_reflns_number 14152
_diffrn_reflns_point_group_measured_fraction_full 0.998
_diffrn_reflns_point_group_measured_fraction_max 0.998
_diffrn_reflns_theta_full 24.999
_diffrn_reflns_theta_max 24.999
_diffrn_reflns_theta_min 1.656
_exptl_absorpt_coefficient_mu 0.319
_exptl_absorpt_correction_type multi-scan
_exptl_absorpt_process_details 'SADABS V2014/5(Bruker AXS.Inc)'
_exptl_crystal_colour Colourless
_exptl_crystal_density_diffrn 1.719
_exptl_crystal_description Rectangular
_exptl_crystal_F_000 564
_exptl_crystal_size_max 0.250
_exptl_crystal_size_mid 0.220
_exptl_crystal_size_min 0.100
_exptl_transmission_factor_max 0.7454
_exptl_transmission_factor_min 0.6908
_refine_diff_density_max 0.527
_refine_diff_density_min -0.438
_refine_diff_density_rms 0.062
_refine_ls_extinction_method none
_refine_ls_goodness_of_fit_ref 1.055
_refine_ls_hydrogen_treatment constr
_refine_ls_matrix_type full
_refine_ls_number_parameters 421
_refine_ls_number_reflns 3803
_refine_ls_number_restraints 42
_refine_ls_restrained_S_all 1.103
_refine_ls_R_factor_all 0.0926
_refine_ls_R_factor_gt 0.0681
_refine_ls_shift/su_max 0.089
_refine_ls_shift/su_mean 0.010
_refine_ls_structure_factor_coef Fsqd
_refine_ls_weighting_details 'w=1/[\s^2^(Fo^2^)+(0.0956P)^2^+1.3499P] where P=(Fo^2^+2Fc^2^)/3'
_refine_ls_weighting_scheme calc
_refine_ls_wR_factor_gt 0.1779
_refine_ls_wR_factor_ref 0.2016
_reflns_Friedel_coverage 0.000
_reflns_number_gt 2699
_reflns_number_total 3803
_reflns_threshold_expression 'I > 2\s(I)'
_cod_data_source_file d0dt02142c2.cif
_cod_data_source_block shelx
_cod_depositor_comments 'Adding full bibliography for 7704949--7704952.cif.'
_cod_database_code 7704949
_shelx_shelxl_version_number 2018/3
_shelx_space_group_comment
;
The symmetry employed for this shelxl refinement is uniquely defined
by the following loop, which should always be used as a source of
symmetry information in preference to the above space-group names.
They are only intended as comments.
;
_shelx_estimated_absorpt_t_min 0.924
_shelx_estimated_absorpt_t_max 0.969

loop_
_space_group_symop_operation_xyz
'x, y, z'
'-x, -y, -z'

loop_
_atom_site_label
_atom_site_type_symbol
_atom_site_fract_x
_atom_site_fract_y
_atom_site_fract_z
_atom_site_U_iso_or_equiv
_atom_site_adp_type
_atom_site_occupancy
_atom_site_site_symmetry_order
_atom_site_calc_flag
_atom_site_refinement_flags_posn
_atom_site_refinement_flags_adp
_atom_site_refinement_flags_occupancy
_atom_site_disorder_assembly
_atom_site_disorder_group
C1 C 0.7701(8) 0.0955(5) 0.4927(4) 0.0921(17) Uani 1 1 d . . . . .
H1A H 0.653064 0.048874 0.444991 0.138 Uiso 1 1 calc R U . . .
H1B H 0.781457 0.095114 0.563743 0.138 Uiso 1 1 calc R U . . .
H1C H 0.852288 0.051895 0.464794 0.138 Uiso 1 1 calc R U . . .
C2 C 0.8063(6) 0.2346(5) 0.4998(3) 0.0673(12) Uani 1 1 d . . . . .
H2A H 0.927541 0.279273 0.543636 0.081 Uiso 1 1 calc R U . . .
H2B H 0.732423 0.281234 0.536012 0.081 Uiso 1 1 calc R U . . .
C3 C 0.7687(5) 0.1507(4) 0.3001(3) 0.0538(10) Uani 1 1 d . . . . .
H3 H 0.778886 0.064115 0.290111 0.065 Uiso 1 1 calc R U . . .
C4 C 0.7554(7) 0.3520(5) 0.3687(4) 0.0719(13) Uani 1 1 d . . . . .
H4 H 0.754642 0.432836 0.419507 0.086 Uiso 1 1 calc R U . . .
C5 C 0.7371(5) 0.1423(4) 0.1135(3) 0.0439(8) Uani 1 1 d . . . . .
C6 C 0.7735(6) 0.0192(4) 0.0759(4) 0.0606(11) Uani 1 1 d . . . . .
H6 H 0.806344 -0.024443 0.122628 0.073 Uiso 1 1 calc R U . . .
C7 C 0.7605(6) -0.0378(4) -0.0317(4) 0.0666(12) Uani 1 1 d . . . . .
H7 H 0.782985 -0.121584 -0.057868 0.080 Uiso 1 1 calc R U . . .
C8 C 0.7149(5) 0.0261(4) -0.1017(3) 0.0559(10) Uani 1 1 d . . . . .
H8 H 0.707252 -0.012941 -0.174425 0.067 Uiso 1 1 calc R U . . .
C9 C 0.6811(4) 0.1496(3) -0.0611(3) 0.0417(8) Uani 1 1 d . . . . .
C10 C 0.6899(5) 0.2095(4) 0.0460(3) 0.0439(8) Uani 1 1 d . . . . .
H10 H 0.664990 0.292330 0.071822 0.053 Uiso 1 1 calc R U . . .
C11 C 0.5221(6) 0.2370(5) -0.2787(3) 0.0663(12) Uani 1 1 d . . . . .
H11 H 0.459775 0.219290 -0.350584 0.080 Uiso 1 1 calc R U . . .
C12 C 0.6779(5) 0.3446(4) -0.1128(3) 0.0527(10) Uani 1 1 d . . . . .
H12 H 0.745347 0.411882 -0.046295 0.063 Uiso 1 1 calc R U . . .
C13 C 0.6200(9) 0.4901(6) -0.2197(5) 0.0969(18) Uani 1 1 d . . . . .
H13A H 0.568186 0.470838 -0.296436 0.116 Uiso 1 1 calc R U . . .
H13B H 0.550261 0.539791 -0.181585 0.116 Uiso 1 1 calc R U . . .
C14 C 0.7886(15) 0.5713(9) -0.1840(9) 0.195(5) Uani 1 1 d . . . . .
H14A H 0.833636 0.604778 -0.106047 0.293 Uiso 1 1 calc R U . . .
H14B H 0.785534 0.644962 -0.207047 0.293 Uiso 1 1 calc R U . . .
H14C H 0.862973 0.520195 -0.214158 0.293 Uiso 1 1 calc R U . . .
N1 N 0.7748(4) 0.2433(3) 0.3916(2) 0.0533(8) Uani 1 1 d . . . . .
N2 N 0.7456(4) 0.2019(3) 0.2247(2) 0.0473(7) Uani 1 1 d . . . . .
N3 N 0.7381(6) 0.3315(4) 0.2684(3) 0.0719(11) Uani 1 1 d . . . . .
N4 N 0.6350(4) 0.2166(3) -0.1328(2) 0.0437(7) Uani 1 1 d . . . . .
N5 N 0.5361(5) 0.1461(3) -0.2392(3) 0.0596(9) Uani 1 1 d . . . . .
N6 N 0.6079(5) 0.3611(4) -0.2042(3) 0.0573(9) Uani 1 1 d . . . . .
F1 F 0.0493(9) 0.2345(10) 0.8999(7) 0.121(3) Uani 0.724(9) 1 d . . P A 1
F2 F 0.3122(10) 0.3289(12) 0.9052(5) 0.133(4) Uani 0.724(9) 1 d . . P A 1
F3 F 0.1495(10) 0.1615(6) 0.7599(5) 0.111(2) Uani 0.724(9) 1 d . . P A 1
F4 F 0.1901(11) 0.3573(9) 0.7527(8) 0.129(3) Uani 0.724(9) 1 d . . P A 1
F5 F -0.0751(8) 0.2686(9) 0.7515(7) 0.109(3) Uani 0.724(9) 1 d . . P A 1
F6 F 0.0972(12) 0.4361(7) 0.8950(6) 0.124(3) Uani 0.724(9) 1 d . . P A 1
F2A F 0.259(3) 0.4365(15) 0.8645(18) 0.145(8) Uani 0.276(9) 1 d . . P A 2
F1A F 0.012(3) 0.1687(17) 0.804(2) 0.173(11) Uani 0.276(9) 1 d . . P A 2
F3A F 0.176(2) 0.265(4) 0.7268(13) 0.147(9) Uani 0.276(9) 1 d . U P A 2
F4A F 0.063(2) 0.373(3) 0.9311(13) 0.136(12) Uani 0.276(9) 1 d . . P A 2
F5A F -0.023(3) 0.311(4) 0.7508(18) 0.148(9) Uani 0.276(9) 1 d . U P A 2
F6A F 0.275(4) 0.282(4) 0.906(3) 0.207(19) Uani 0.276(9) 1 d . . P A 2
P1 P 0.12196(15) 0.29942(12) 0.82875(9) 0.0606(4) Uani 1 1 d . . . . .
F7 F 0.4020(15) 0.3253(12) 0.5226(9) 0.137(3) Uani 0.582(10) 1 d . U P B 1
F8 F 0.3802(13) 0.1527(11) 0.4336(9) 0.130(2) Uani 0.582(10) 1 d . U P B 1
F9 F 0.3954(10) 0.3327(14) 0.3673(10) 0.160(5) Uani 0.582(10) 1 d . . P B 1
F10 F 0.1340(10) 0.1796(10) 0.2883(6) 0.120(3) Uani 0.582(10) 1 d . . P B 1
F11 F 0.1841(17) 0.3676(9) 0.4187(11) 0.162(6) Uani 0.582(10) 1 d . . P B 1
F12 F 0.1460(11) 0.1715(10) 0.4473(9) 0.126(2) Uani 0.582(10) 1 d . U P B 1
F7A F 0.1218(15) 0.1408(12) 0.3360(12) 0.122(3) Uani 0.418(10) 1 d . U P B 2
F8A F 0.4487(15) 0.3646(13) 0.4993(10) 0.134(6) Uani 0.418(10) 1 d . . P B 2
F9A F 0.3575(16) 0.2503(13) 0.3234(9) 0.103(3) Uani 0.418(10) 1 d . U P B 2
F10A F 0.2136(18) 0.267(2) 0.5104(11) 0.152(5) Uani 0.418(10) 1 d . U P B 2
F11A F 0.3687(13) 0.1372(12) 0.3743(9) 0.107(3) Uani 0.418(10) 1 d . U P B 2
F12A F 0.153(3) 0.354(2) 0.4064(16) 0.148(5) Uani 0.418(10) 1 d . U P B 2
P2 P 0.27523(15) 0.25554(13) 0.40899(10) 0.0651(4) Uani 1 1 d . . . . .

loop_
_atom_site_aniso_label
_atom_site_aniso_U_11
_atom_site_aniso_U_22
_atom_site_aniso_U_33
_atom_site_aniso_U_23
_atom_site_aniso_U_13
_atom_site_aniso_U_12
C1 0.125(5) 0.093(4) 0.054(3) 0.037(3) 0.015(3) 0.016(3)
C2 0.066(3) 0.092(3) 0.042(2) 0.028(2) 0.014(2) 0.017(2)
C3 0.053(2) 0.061(2) 0.048(2) 0.025(2) 0.0124(18) 0.0150(18)
C4 0.105(4) 0.070(3) 0.054(3) 0.024(2) 0.035(3) 0.041(3)
C5 0.0445(19) 0.047(2) 0.043(2) 0.0181(16) 0.0159(16) 0.0145(16)
C6 0.079(3) 0.055(2) 0.060(3) 0.028(2) 0.028(2) 0.030(2)
C7 0.091(3) 0.048(2) 0.068(3) 0.021(2) 0.031(2) 0.034(2)
C8 0.067(3) 0.050(2) 0.047(2) 0.0106(18) 0.0197(19) 0.0193(19)
C9 0.0367(18) 0.046(2) 0.044(2) 0.0174(16) 0.0129(15) 0.0116(15)
C10 0.0445(19) 0.045(2) 0.044(2) 0.0173(16) 0.0162(16) 0.0147(15)
C11 0.075(3) 0.080(3) 0.043(2) 0.023(2) 0.012(2) 0.025(2)
C12 0.054(2) 0.057(2) 0.047(2) 0.0211(19) 0.0150(18) 0.0156(18)
C13 0.115(5) 0.098(4) 0.102(4) 0.074(4) 0.024(4) 0.032(3)
C14 0.219(9) 0.125(7) 0.208(10) 0.109(7) -0.022(8) -0.004(7)
N1 0.0484(18) 0.071(2) 0.0419(18) 0.0228(17) 0.0153(14) 0.0160(16)
N2 0.0500(18) 0.0527(18) 0.0446(17) 0.0230(15) 0.0162(14) 0.0168(14)
N3 0.115(3) 0.061(2) 0.057(2) 0.0265(18) 0.039(2) 0.045(2)
N4 0.0442(16) 0.0471(18) 0.0376(16) 0.0127(13) 0.0134(13) 0.0131(13)
N5 0.064(2) 0.063(2) 0.0390(18) 0.0130(16) 0.0052(15) 0.0138(17)
N6 0.063(2) 0.067(2) 0.052(2) 0.0309(18) 0.0180(16) 0.0246(17)
F1 0.116(5) 0.187(7) 0.128(6) 0.102(6) 0.082(4) 0.063(5)
F2 0.051(3) 0.243(12) 0.087(4) 0.052(5) 0.009(2) 0.031(5)
F3 0.157(6) 0.093(4) 0.119(5) 0.041(3) 0.079(4) 0.076(4)
F4 0.158(6) 0.138(6) 0.153(8) 0.101(6) 0.085(6) 0.049(5)
F5 0.055(3) 0.145(5) 0.079(4) -0.003(4) 0.009(3) 0.019(3)
F6 0.145(7) 0.079(4) 0.091(5) -0.021(3) 0.009(4) 0.041(4)
F2A 0.21(2) 0.074(9) 0.142(16) 0.034(10) 0.080(15) -0.016(11)
F1A 0.20(2) 0.088(11) 0.16(2) 0.056(13) -0.011(17) -0.062(12)
F3A 0.096(10) 0.29(3) 0.061(7) 0.063(12) 0.020(6) 0.079(15)
F4A 0.059(7) 0.24(3) 0.059(8) -0.011(12) 0.023(6) 0.036(13)
F5A 0.098(11) 0.29(3) 0.064(7) 0.071(11) 0.008(7) 0.081(14)
F6A 0.12(2) 0.23(3) 0.39(5) 0.24(3) 0.06(2) 0.104(18)
P1 0.0547(7) 0.0661(7) 0.0591(7) 0.0191(6) 0.0208(5) 0.0166(5)
F7 0.132(5) 0.158(5) 0.119(5) 0.073(4) 0.010(4) 0.036(5)
F8 0.124(4) 0.139(5) 0.146(5) 0.081(4) 0.031(4) 0.050(4)
F9 0.077(4) 0.249(12) 0.183(12) 0.162(10) 0.016(5) -0.018(6)
F10 0.086(4) 0.162(7) 0.060(4) 0.010(4) -0.010(3) 0.015(4)
F11 0.178(10) 0.075(5) 0.172(9) -0.004(5) -0.012(6) 0.096(6)
F12 0.124(4) 0.132(5) 0.156(6) 0.087(4) 0.059(4) 0.031(4)
F7A 0.090(5) 0.128(6) 0.104(6) 0.007(5) 0.008(5) 0.031(4)
F8A 0.089(7) 0.131(9) 0.083(8) -0.041(7) 0.005(5) -0.031(6)
F9A 0.096(5) 0.133(6) 0.078(5) 0.024(4) 0.042(4) 0.036(4)
F10A 0.121(7) 0.239(12) 0.125(8) 0.074(8) 0.078(6) 0.047(8)
F11A 0.088(4) 0.125(5) 0.091(5) 0.013(4) 0.023(4) 0.052(4)
F12A 0.116(7) 0.227(12) 0.132(8) 0.081(8) 0.066(7) 0.054(8)
P2 0.0551(7) 0.0773(8) 0.0572(7) 0.0194(6) 0.0160(6) 0.0186(6)

loop_
_atom_type_symbol
_atom_type_description
_atom_type_scat_dispersion_real
_atom_type_scat_dispersion_imag
_atom_type_scat_source
C C 0.0033 0.0016 'International Tables Vol C Tables 4.2.6.8 and 6.1.1.4'
H H 0.0000 0.0000 'International Tables Vol C Tables 4.2.6.8 and 6.1.1.4'
F F 0.0171 0.0103 'International Tables Vol C Tables 4.2.6.8 and 6.1.1.4'
N N 0.0061 0.0033 'International Tables Vol C Tables 4.2.6.8 and 6.1.1.4'
P P 0.1023 0.0942 'International Tables Vol C Tables 4.2.6.8 and 6.1.1.4'

loop_
_geom_angle_atom_site_label_1
_geom_angle_atom_site_label_2
_geom_angle_atom_site_label_3
_geom_angle
_geom_angle_site_symmetry_1
_geom_angle_site_symmetry_3
_geom_angle_publ_flag
C2 C1 H1A 109.5 . . ?
C2 C1 H1B 109.5 . . ?
H1A C1 H1B 109.5 . . ?
C2 C1 H1C 109.5 . . ?
H1A C1 H1C 109.5 . . ?
H1B C1 H1C 109.5 . . ?
C1 C2 N1 112.6(4) . . ?
C1 C2 H2A 109.1 . . ?
N1 C2 H2A 109.1 . . ?
C1 C2 H2B 109.1 . . ?
N1 C2 H2B 109.1 . . ?
H2A C2 H2B 107.8 . . ?
N1 C3 N2 108.1(4) . . ?
N1 C3 H3 125.9 . . ?
N2 C3 H3 125.9 . . ?
N3 C4 N1 112.5(4) . . ?
N3 C4 H4 123.8 . . ?
N1 C4 H4 123.8 . . ?
C10 C5 C6 121.6(4) . . ?
C10 C5 N2 118.8(3) . . ?
C6 C5 N2 119.6(3) . . ?
C7 C6 C5 118.8(4) . . ?
C7 C6 H6 120.6 . . ?
C5 C6 H6 120.6 . . ?
C6 C7 C8 121.5(4) . . ?
C6 C7 H7 119.2 . . ?
C8 C7 H7 119.2 . . ?
C7 C8 C9 118.1(4) . . ?
C7 C8 H8 121.0 . . ?
C9 C8 H8 121.0 . . ?
C8 C9 C10 122.3(3) . . ?
C8 C9 N4 118.4(3) . . ?
C10 C9 N4 119.3(3) . . ?
C9 C10 C5 117.8(3) . . ?
C9 C10 H10 121.1 . . ?
C5 C10 H10 121.1 . . ?
N5 C11 N6 112.5(4) . . ?
N5 C11 H11 123.7 . . ?
N6 C11 H11 123.7 . . ?
N4 C12 N6 107.8(3) . . ?
N4 C12 H12 126.1 . . ?
N6 C12 H12 126.1 . . ?
C14 C13 N6 115.4(5) . . ?
C14 C13 H13A 108.4 . . ?
N6 C13 H13A 108.4 . . ?
C14 C13 H13B 108.5 . . ?
N6 C13 H13B 108.4 . . ?
H13A C13 H13B 107.5 . . ?
C13 C14 H14A 109.5 . . ?
C13 C14 H14B 109.5 . . ?
H14A C14 H14B 109.5 . . ?
C13 C14 H14C 109.5 . . ?
H14A C14 H14C 109.5 . . ?
H14B C14 H14C 109.5 . . ?
C3 N1 C4 105.6(3) . . ?
C3 N1 C2 127.9(4) . . ?
C4 N1 C2 126.4(4) . . ?
C3 N2 N3 110.0(3) . . ?
C3 N2 C5 129.2(3) . . ?
N3 N2 C5 120.8(3) . . ?
C4 N3 N2 103.8(3) . . ?
C12 N4 N5 110.6(3) . . ?
C12 N4 C9 128.7(3) . . ?
N5 N4 C9 120.6(3) . . ?
C11 N5 N4 103.6(3) . . ?
C12 N6 C11 105.4(3) . . ?
C12 N6 C13 126.8(4) . . ?
C11 N6 C13 127.8(4) . . ?
F5A P1 F1A 85.1(16) . . ?
F5A P1 F6A 177(2) . . ?
F1A P1 F6A 93.7(15) . . ?
F5A P1 F3A 76.9(13) . . ?
F1A P1 F3A 98.3(17) . . ?
F6A P1 F3A 100.9(16) . . ?
F6 P1 F2 92.7(5) . . ?
F6 P1 F1 90.7(4) . . ?
F2 P1 F1 90.2(5) . . ?
F6 P1 F4 91.8(5) . . ?
F2 P1 F4 91.2(5) . . ?
F1 P1 F4 177.1(5) . . ?
F6 P1 F3 178.8(5) . . ?
F2 P1 F3 87.1(4) . . ?
F1 P1 F3 90.6(4) . . ?
F4 P1 F3 87.0(4) . . ?
F5A P1 F2A 101.8(18) . . ?
F1A P1 F2A 173.1(14) . . ?
F6A P1 F2A 79.4(13) . . ?
F3A P1 F2A 82.8(13) . . ?
F6 P1 F5 87.1(4) . . ?
F2 P1 F5 179.1(5) . . ?
F1 P1 F5 88.9(4) . . ?
F4 P1 F5 89.6(5) . . ?
F3 P1 F5 93.2(4) . . ?
F5A P1 F4A 94.5(14) . . ?
F1A P1 F4A 93.9(15) . . ?
F6A P1 F4A 88.0(18) . . ?
F3A P1 F4A 164.3(19) . . ?
F2A P1 F4A 86.3(12) . . ?
F7A P2 F9A 94.6(7) . . ?
F7 P2 F11 93.3(7) . . ?
F7 P2 F9 90.2(6) . . ?
F11 P2 F9 84.9(8) . . ?
F7A P2 F12A 89.5(9) . . ?
F9A P2 F12A 106.7(8) . . ?
F7A P2 F10A 91.7(8) . . ?
F9A P2 F10A 172.4(7) . . ?
F12A P2 F10A 77.5(8) . . ?
F7 P2 F8 72.9(6) . . ?
F11 P2 F8 164.2(7) . . ?
F9 P2 F8 102.4(6) . . ?
F7 P2 F12 92.1(5) . . ?
F11 P2 F12 95.5(7) . . ?
F9 P2 F12 177.7(6) . . ?
F8 P2 F12 77.8(5) . . ?
F7A P2 F11A 78.5(6) . . ?
F9A P2 F11A 63.1(8) . . ?
F12A P2 F11A 163.1(9) . . ?
F10A P2 F11A 114.3(9) . . ?
F7A P2 F8A 170.6(8) . . ?
F9A P2 F8A 89.8(6) . . ?
F12A P2 F8A 97.2(10) . . ?
F10A P2 F8A 83.3(7) . . ?
F11A P2 F8A 96.2(7) . . ?
F7 P2 F10 178.2(5) . . ?
F11 P2 F10 86.1(6) . . ?
F9 P2 F10 91.5(5) . . ?
F8 P2 F10 107.4(6) . . ?
F12 P2 F10 86.3(5) . . ?

loop_
_geom_bond_atom_site_label_1
_geom_bond_atom_site_label_2
_geom_bond_distance
_geom_bond_site_symmetry_2
_geom_bond_publ_flag
C1 C2 1.473(7) . ?
C1 H1A 0.9600 . ?
C1 H1B 0.9600 . ?
C1 H1C 0.9600 . ?
C2 N1 1.483(5) . ?
C2 H2A 0.9700 . ?
C2 H2B 0.9700 . ?
C3 N1 1.313(5) . ?
C3 N2 1.319(5) . ?
C3 H3 0.9300 . ?
C4 N3 1.290(5) . ?
C4 N1 1.347(5) . ?
C4 H4 0.9300 . ?
C5 C10 1.379(5) . ?
C5 C6 1.378(5) . ?
C5 N2 1.430(5) . ?
C6 C7 1.372(6) . ?
C6 H6 0.9300 . ?
C7 C8 1.378(6) . ?
C7 H7 0.9300 . ?
C8 C9 1.377(5) . ?
C8 H8 0.9300 . ?
C9 C10 1.378(5) . ?
C9 N4 1.422(4) . ?
C10 H10 0.9300 . ?
C11 N5 1.287(5) . ?
C11 N6 1.351(6) . ?
C11 H11 0.9300 . ?
C12 N4 1.308(5) . ?
C12 N6 1.326(5) . ?
C12 H12 0.9300 . ?
C13 C14 1.390(11) . ?
C13 N6 1.488(6) . ?
C13 H13A 0.9700 . ?
C13 H13B 0.9700 . ?
C14 H14A 0.9600 . ?
C14 H14B 0.9600 . ?
C14 H14C 0.9600 . ?
N2 N3 1.362(5) . ?
N4 N5 1.366(4) . ?
F1 P1 1.563(5) . ?
F2 P1 1.555(7) . ?
F3 P1 1.575(4) . ?
F4 P1 1.560(6) . ?
F5 P1 1.601(7) . ?
F6 P1 1.544(6) . ?
F2A P1 1.578(13) . ?
F1A P1 1.454(13) . ?
F3A P1 1.520(17) . ?
F4A P1 1.602(15) . ?
F5A P1 1.43(2) . ?
F6A P1 1.50(2) . ?
F7 P2 1.504(11) . ?
F8 P2 1.578(9) . ?
F9 P2 1.537(7) . ?
F10 P2 1.618(6) . ?
F11 P2 1.507(8) . ?
F12 P2 1.598(7) . ?
F7A P2 1.491(11) . ?
F8A P2 1.615(9) . ?
F9A P2 1.484(11) . ?
F10A P2 1.571(10) . ?
F11A P2 1.593(10) . ?
F12A P2 1.568(18) . ?

loop_
_geom_torsion_atom_site_label_1
_geom_torsion_atom_site_label_2
_geom_torsion_atom_site_label_3
_geom_torsion_atom_site_label_4
_geom_torsion
_geom_torsion_site_symmetry_1
_geom_torsion_site_symmetry_2
_geom_torsion_site_symmetry_3
_geom_torsion_site_symmetry_4
_geom_torsion_publ_flag
C10 C5 C6 C7 -0.7(6) . . . . ?
N2 C5 C6 C7 178.4(4) . . . . ?
C5 C6 C7 C8 1.1(7) . . . . ?
C6 C7 C8 C9 -0.5(7) . . . . ?
C7 C8 C9 C10 -0.6(6) . . . . ?
C7 C8 C9 N4 179.6(4) . . . . ?
C8 C9 C10 C5 0.9(5) . . . . ?
N4 C9 C10 C5 -179.2(3) . . . . ?
C6 C5 C10 C9 -0.3(6) . . . . ?
N2 C5 C10 C9 -179.4(3) . . . . ?
N2 C3 N1 C4 -0.3(5) . . . . ?
N2 C3 N1 C2 -177.1(4) . . . . ?
N3 C4 N1 C3 -0.1(6) . . . . ?
N3 C4 N1 C2 176.8(4) . . . . ?
C1 C2 N1 C3 -20.7(6) . . . . ?
C1 C2 N1 C4 163.1(5) . . . . ?
N1 C3 N2 N3 0.6(5) . . . . ?
N1 C3 N2 C5 177.5(3) . . . . ?
C10 C5 N2 C3 171.9(4) . . . . ?
C6 C5 N2 C3 -7.2(6) . . . . ?
C10 C5 N2 N3 -11.5(5) . . . . ?
C6 C5 N2 N3 169.4(4) . . . . ?
N1 C4 N3 N2 0.4(6) . . . . ?
C3 N2 N3 C4 -0.6(5) . . . . ?
C5 N2 N3 C4 -177.8(4) . . . . ?
N6 C12 N4 N5 0.5(4) . . . . ?
N6 C12 N4 C9 179.0(3) . . . . ?
C8 C9 N4 C12 -142.9(4) . . . . ?
C10 C9 N4 C12 37.2(5) . . . . ?
C8 C9 N4 N5 35.4(5) . . . . ?
C10 C9 N4 N5 -144.4(3) . . . . ?
N6 C11 N5 N4 0.8(5) . . . . ?
C12 N4 N5 C11 -0.8(4) . . . . ?
C9 N4 N5 C11 -179.4(3) . . . . ?
N4 C12 N6 C11 0.0(5) . . . . ?
N4 C12 N6 C13 179.0(4) . . . . ?
N5 C11 N6 C12 -0.5(5) . . . . ?
N5 C11 N6 C13 -179.5(5) . . . . ?
C14 C13 N6 C12 51.7(9) . . . . ?
C14 C13 N6 C11 -129.5(8) . . . . ?
